data_2019889
loop_
_publ_author_name
'Lamberts, Kevin'
'\,Serb, Mihaela-Diana'
'Englert, Ulli'

_publ_section_title
;
 Unexpected proline coordination in the copper chain polymer
 [Cu(\m-Cl)~2~(\m-<small>DL</small>-proline-\k^2^<i>O</i>:<i>O</i>')]^1^~{\\infty
 ~}
;
_journal_coeditor_code YF3081
_journal_issue 4
_journal_name_full 'Acta Crystallographica Section C'
_journal_page_first
;
;
_journal_paper_doi 10.1107/S205322961500426X
_journal_volume 71
_journal_year 2015
_chemical_formula_iupac '[Cu Cl2 (C5 H9 N1 O2)]'
_chemical_formula_sum 'C5 H9 Cl2 Cu N O2'
_chemical_formula_weight 249.57
_chemical_name_systematic <i>catena</i>-Poly[copper(II)-di-\m-chlorido-\m-proline-\k^2^<i>O</i>:<i>O</i>']
_space_group_crystal_system triclinic
_space_group_IT_number 2
_space_group_name_Hall '-P 1'
_symmetry_space_group_name_Hall '-P 1'
_symmetry_space_group_name_H-M 'P -1'
_atom_sites_solution_hydrogens mixed
_audit_creation_method SHELXL2013
_cell_angle_alpha 76.136(4)
_cell_angle_beta 89.521(4)
_cell_angle_gamma 81.162(4)
_cell_formula_units_Z 4
_cell_length_a 6.6312(14)
_cell_length_b 9.717(2)
_cell_length_c 12.837(3)
_cell_measurement_temperature 100(2)
_cell_volume 793.2(3)
_computing_cell_refinement
;
SAINT-Plus (Bruker, 2009)
;
_computing_data_collection
;
SMART (Bruker, 2001)
;
_computing_data_reduction
;
SAINT-Plus (Bruker, 2009), TWINABS (Sheldrick, 2008a), CELLNOW
(Sheldrick, 2009)
;
_computing_molecular_graphics
;
PLATON (Spek, 2009)
;
_computing_publication_material
;
SHELXL97 (Sheldrick, 2008b)
;
_computing_structure_refinement
;
SHELXL2013 (Sheldrick, 2015)
;
_computing_structure_solution
;
SHELXS97 (Sheldrick, 2008b)
;
_diffrn_ambient_temperature 100(2)
_diffrn_measured_fraction_theta_full 0.999
_diffrn_measured_fraction_theta_max 0.997
_diffrn_measurement_device_type 'Bruker D8 goniometer with APEX CCD area-detector'
_diffrn_measurement_method \w
_diffrn_radiation_type MoK\a
_diffrn_radiation_wavelength 0.71073
_diffrn_reflns_av_R_equivalents 0.0746
_diffrn_reflns_limit_h_max 8
_diffrn_reflns_limit_h_min -8
_diffrn_reflns_limit_k_max 12
_diffrn_reflns_limit_k_min -11
_diffrn_reflns_limit_l_max 16
_diffrn_reflns_limit_l_min 0
_diffrn_reflns_number 15560
_diffrn_reflns_theta_full 25.242
_diffrn_reflns_theta_max 26.560
_diffrn_reflns_theta_min 2.186
_exptl_absorpt_coefficient_mu 3.370
_exptl_absorpt_correction_T_max 0.7454
_exptl_absorpt_correction_T_min 0.5434
_exptl_absorpt_correction_type multi-scan
_exptl_absorpt_process_details
;
(TWINABS; Sheldrick, 2008a)
;
_exptl_crystal_colour green
_exptl_crystal_density_diffrn 2.090
_exptl_crystal_description block
_exptl_crystal_F_000 500
_exptl_crystal_size_max 0.140
_exptl_crystal_size_mid 0.120
_exptl_crystal_size_min 0.060
_refine_diff_density_max 0.587
_refine_diff_density_min -0.454
_refine_ls_extinction_method none
_refine_ls_goodness_of_fit_ref 1.022
_refine_ls_hydrogen_treatment mixed
_refine_ls_matrix_type full
_refine_ls_number_parameters 212
_refine_ls_number_reflns 5870
_refine_ls_number_restraints 4
_refine_ls_restrained_S_all 1.022
_refine_ls_R_factor_all 0.0575
_refine_ls_R_factor_gt 0.0432
_refine_ls_shift/su_max 0.000
_refine_ls_shift/su_mean 0.000
_refine_ls_structure_factor_coef Fsqd
_refine_ls_weighting_details 'w = 1/[\s^2^(Fo^2^)+(0.0300P)^2^] where P=(Fo^2^+2Fc^2^)/3'
_refine_ls_weighting_scheme calc
_refine_ls_wR_factor_gt 0.0845
_refine_ls_wR_factor_ref 0.0905
_reflns_number_gt 4741
_reflns_number_total 5870
_reflns_threshold_expression I>2\s(I)
_cod_data_source_file yf3081sup1.cf
_cod_data_source_block I
_cod_original_formula_sum 'C5 H9 Cl2 Cu1 N1 O2'
_cod_database_code 2019889
_cod_database_fobs_code 2019889
_shelx_space_group_comment
;
The symmetry employed for this shelxl refinement is uniquely defined
by the following loop, which should always be used as a source of
symmetry information in preference to the above space-group names.
They are only intended as comments.
;
_shelx_estimated_absorpt_t_min 0.650
_shelx_estimated_absorpt_t_max 0.823
_shelxl_version_number 20.13

loop_
_space_group_symop_operation_xyz
'x, y, z'
'-x, -y, -z'

loop_
_atom_site_type_symbol
_atom_site_label
_atom_site_fract_x
_atom_site_fract_y
_atom_site_fract_z
_atom_site_U_iso_or_equiv
_atom_site_adp_type
_atom_site_calc_flag
_atom_site_occupancy
Cu Cu1 0.63285(9) 0.26131(6) 0.26660(5) 0.01074(16) Uani d 1
Cu Cu2 0.14015(9) 0.23439(6) 0.22150(5) 0.01029(16) Uani d 1
Cl Cl1 -0.04344(18) 0.44332(13) 0.13756(10) 0.0132(3) Uani d 1
Cl Cl2 0.37357(19) 0.05382(13) 0.32052(10) 0.0139(3) Uani d 1
Cl Cl3 0.85224(18) 0.08294(13) 0.21268(10) 0.0118(3) Uani d 1
Cl Cl4 0.45927(19) 0.45694(13) 0.30974(10) 0.0151(3) Uani d 1
O O1 0.5214(5) 0.3353(3) 0.1187(3) 0.0118(8) Uani d 1
O O2 0.2757(5) 0.2164(3) 0.0846(3) 0.0118(8) Uani d 1
C C1 0.4245(7) 0.2798(5) 0.0587(4) 0.0082(10) Uani d 1
C C2 0.4901(7) 0.3065(5) -0.0574(4) 0.0099(11) Uani d 1
H H2 0.3859 0.3811 -0.1034 0.012 Uiso calc 1
C C3 0.5268(7) 0.1745(5) -0.1043(4) 0.0116(11) Uani d 1
H H3A 0.4344 0.1054 -0.0731 0.014 Uiso calc 1
H H3B 0.5066 0.2019 -0.1833 0.014 Uiso calc 1
C C4 0.7484(7) 0.1119(5) -0.0721(4) 0.0139(11) Uani d 1
H H4A 0.7613 0.0573 0.0039 0.017 Uiso calc 1
H H4B 0.8061 0.0478 -0.1180 0.017 Uiso calc 1
C C5 0.8539(7) 0.2430(5) -0.0893(4) 0.0140(11) Uani d 1
H H5A 0.9733 0.2251 -0.0394 0.017 Uiso calc 1
H H5B 0.9001 0.2699 -0.1640 0.017 Uiso calc 1
N N1 0.6929(6) 0.3590(5) -0.0666(3) 0.0118(9) Uani d 1
H H1A 0.730(7) 0.379(5) -0.004(3) 0.014 Uiso d 1
H H1B 0.680(7) 0.438(4) -0.125(3) 0.014 Uiso d 1
O O3 0.0460(5) 0.2670(4) 0.3623(3) 0.0129(8) Uani d 1
O O4 -0.2503(5) 0.1884(4) 0.4122(3) 0.0128(8) Uani d 1
C C6 -0.0738(8) 0.2116(5) 0.4300(4) 0.0110(11) Uani d 1
C C7 0.0005(7) 0.1744(5) 0.5463(4) 0.0118(11) Uani d 1
H H7 -0.0519 0.0864 0.5872 0.014 Uiso calc 1
C C8 -0.0645(8) 0.3004(6) 0.5998(4) 0.0203(13) Uani d 1
H H8A -0.1209 0.3888 0.5457 0.024 Uiso calc 1
H H8B -0.1684 0.2770 0.6543 0.024 Uiso calc 1
C C9 0.1325(8) 0.3189(6) 0.6521(4) 0.0195(13) Uani d 1
H H9A 0.1284 0.4192 0.6574 0.023 Uiso calc 1
H H9B 0.1554 0.2544 0.7248 0.023 Uiso calc 1
C C10 0.2963(8) 0.2794(5) 0.5779(4) 0.0156(12) Uani d 1
H H10A 0.2987 0.3579 0.5127 0.019 Uiso calc 1
H H10B 0.4327 0.2552 0.6143 0.019 Uiso calc 1
N N2 0.2300(7) 0.1508(5) 0.5519(3) 0.0119(9) Uani d 1
H H2A 0.280(7) 0.073(4) 0.602(3) 0.014 Uiso d 1
H H2B 0.282(7) 0.148(5) 0.488(3) 0.014 Uiso d 1

loop_
_atom_site_aniso_label
_atom_site_aniso_U_11
_atom_site_aniso_U_22
_atom_site_aniso_U_33
_atom_site_aniso_U_12
_atom_site_aniso_U_13
_atom_site_aniso_U_23
Cu1 0.0099(3) 0.0130(3) 0.0088(3) -0.0001(3) -0.0014(3) -0.0027(3)
Cu2 0.0090(3) 0.0116(3) 0.0093(3) -0.0014(3) 0.0009(3) -0.0010(3)
Cl1 0.0119(6) 0.0117(6) 0.0147(6) -0.0009(5) -0.0011(5) -0.0012(5)
Cl2 0.0108(6) 0.0142(6) 0.0148(6) -0.0014(5) -0.0011(5) 0.0003(5)
Cl3 0.0110(6) 0.0122(6) 0.0124(6) -0.0021(5) 0.0004(5) -0.0034(5)
Cl4 0.0169(7) 0.0148(7) 0.0132(6) -0.0002(5) 0.0015(5) -0.0042(5)
O1 0.0123(18) 0.0125(18) 0.0096(18) -0.0016(15) -0.0003(15) -0.0009(15)
O2 0.0121(19) 0.0111(18) 0.0119(19) -0.0033(15) 0.0002(15) -0.0018(15)
C1 0.005(2) 0.007(2) 0.012(3) 0.0016(19) -0.001(2) -0.001(2)
C2 0.006(2) 0.012(3) 0.012(3) -0.002(2) -0.002(2) -0.002(2)
C3 0.011(3) 0.015(3) 0.011(3) -0.002(2) 0.000(2) -0.007(2)
C4 0.015(3) 0.012(3) 0.016(3) 0.001(2) 0.003(2) -0.006(2)
C5 0.012(3) 0.015(3) 0.016(3) 0.000(2) 0.004(2) -0.006(2)
N1 0.015(2) 0.011(2) 0.010(2) -0.0032(19) 0.0029(18) -0.0020(18)
O3 0.0142(19) 0.0121(19) 0.0118(19) -0.0042(15) 0.0024(15) -0.0007(15)
O4 0.0107(19) 0.017(2) 0.0110(19) -0.0027(15) -0.0022(15) -0.0027(15)
C6 0.016(3) 0.006(3) 0.009(3) 0.006(2) -0.002(2) -0.004(2)
C7 0.007(3) 0.017(3) 0.009(3) -0.002(2) -0.001(2) 0.001(2)
C8 0.018(3) 0.030(3) 0.013(3) 0.006(3) -0.002(2) -0.012(3)
C9 0.022(3) 0.023(3) 0.018(3) -0.004(3) -0.001(2) -0.011(2)
C10 0.015(3) 0.013(3) 0.020(3) -0.006(2) 0.000(2) -0.003(2)
N2 0.014(2) 0.012(2) 0.009(2) -0.0015(19) -0.0020(18) -0.0012(19)

loop_
_atom_type_symbol
_atom_type_description
_atom_type_scat_dispersion_real
_atom_type_scat_dispersion_imag
_atom_type_scat_source
C C 0.0033 0.0016 'International Tables Vol C Tables 4.2.6.8 and 6.1.1.4'
H H 0.0000 0.0000 'International Tables Vol C Tables 4.2.6.8 and 6.1.1.4'
N N 0.0061 0.0033 'International Tables Vol C Tables 4.2.6.8 and 6.1.1.4'
O O 0.0106 0.0060 'International Tables Vol C Tables 4.2.6.8 and 6.1.1.4'
Cu Cu 0.3201 1.2651 'International Tables Vol C Tables 4.2.6.8 and 6.1.1.4'
Cl Cl 0.1484 0.1585 'International Tables Vol C Tables 4.2.6.8 and 6.1.1.4'

loop_
_geom_angle_atom_site_label_1
_geom_angle_atom_site_label_2
_geom_angle_atom_site_label_3
_geom_angle_site_symmetry_1
_geom_angle_site_symmetry_3
_geom_angle
O4 Cu1 O1 1_655 . 178.69(14)
O4 Cu1 Cl4 1_655 . 91.42(11)
O1 Cu1 Cl4 . . 89.11(10)
O4 Cu1 Cl3 1_655 . 89.29(11)
O1 Cu1 Cl3 . . 89.99(10)
Cl4 Cu1 Cl3 . . 170.66(5)
O3 Cu2 O2 . . 170.29(14)
O3 Cu2 Cl1 . . 90.19(11)
O2 Cu2 Cl1 . . 90.55(10)
O3 Cu2 Cl2 . . 85.29(10)
O2 Cu2 Cl2 . . 91.85(10)
Cl1 Cu2 Cl2 . . 166.68(5)
O3 Cu2 Cl3 . 1_455 91.17(10)
O2 Cu2 Cl3 . 1_455 98.41(10)
Cl1 Cu2 Cl3 . 1_455 95.12(5)
Cl2 Cu2 Cl3 . 1_455 97.48(5)
O3 Cu2 Cl4 . . 70.85(10)
O2 Cu2 Cl4 . . 99.60(10)
Cl1 Cu2 Cl4 . . 84.23(4)
Cl2 Cu2 Cl4 . . 82.45(4)
Cl3 Cu2 Cl4 1_455 . 161.99(4)
Cu1 Cl3 Cu2 . 1_655 86.85(5)
Cu1 Cl4 Cu2 . . 65.76(4)
C1 O1 Cu1 . . 131.9(3)
C1 O2 Cu2 . . 117.8(3)
O2 C1 O1 . . 126.0(5)
O2 C1 C2 . . 118.7(4)
O1 C1 C2 . . 115.0(4)
N1 C2 C1 . . 109.8(4)
N1 C2 C3 . . 103.7(4)
C1 C2 C3 . . 115.7(4)
N1 C2 H2 . . 109.1
C1 C2 H2 . . 109.1
C3 C2 H2 . . 109.1
C4 C3 C2 . . 103.2(4)
C4 C3 H3A . . 111.1
C2 C3 H3A . . 111.1
C4 C3 H3B . . 111.1
C2 C3 H3B . . 111.1
H3A C3 H3B . . 109.1
C5 C4 C3 . . 103.6(4)
C5 C4 H4A . . 111.0
C3 C4 H4A . . 111.0
C5 C4 H4B . . 111.0
C3 C4 H4B . . 111.0
H4A C4 H4B . . 109.0
N1 C5 C4 . . 104.4(4)
N1 C5 H5A . . 110.9
C4 C5 H5A . . 110.9
N1 C5 H5B . . 110.9
C4 C5 H5B . . 110.9
H5A C5 H5B . . 108.9
C2 N1 C5 . . 109.0(4)
C2 N1 H1A . . 111(3)
C5 N1 H1A . . 108(3)
C2 N1 H1B . . 106(3)
C5 N1 H1B . . 109(3)
H1A N1 H1B . . 114(4)
C6 O3 Cu2 . . 133.8(3)
C6 O4 Cu1 . 1_455 118.1(3)
O3 C6 O4 . . 127.1(5)
O3 C6 C7 . . 115.9(4)
O4 C6 C7 . . 117.0(4)
N2 C7 C6 . . 109.7(4)
N2 C7 C8 . . 104.8(4)
C6 C7 C8 . . 111.6(4)
N2 C7 H7 . . 110.2
C6 C7 H7 . . 110.2
C8 C7 H7 . . 110.2
C9 C8 C7 . . 104.3(4)
C9 C8 H8A . . 110.9
C7 C8 H8A . . 110.9
C9 C8 H8B . . 110.9
C7 C8 H8B . . 110.9
H8A C8 H8B . . 108.9
C10 C9 C8 . . 104.1(4)
C10 C9 H9A . . 110.9
C8 C9 H9A . . 110.9
C10 C9 H9B . . 110.9
C8 C9 H9B . . 110.9
H9A C9 H9B . . 109.0
N2 C10 C9 . . 101.6(4)
N2 C10 H10A . . 111.4
C9 C10 H10A . . 111.4
N2 C10 H10B . . 111.4
C9 C10 H10B . . 111.4
H10A C10 H10B . . 109.3
C10 N2 C7 . . 107.9(4)
C10 N2 H2A . . 109(3)
C7 N2 H2A . . 112(3)
C10 N2 H2B . . 105(3)
C7 N2 H2B . . 111(3)
H2A N2 H2B . . 112(4)

loop_
_geom_bond_atom_site_label_1
_geom_bond_atom_site_label_2
_geom_bond_site_symmetry_2
_geom_bond_distance
_geom_bond_publ_flag
Cu1 O1 . 1.968(3) n
Cu1 O4 1_655 1.953(3) n
Cu1 Cl4 . 2.2510(14) n
Cu1 Cl3 . 2.3201(14) n
Cu2 O3 . 1.988(3) ?
Cu2 O2 . 1.999(3) ?
Cu2 Cl1 . 2.2314(14) ?
Cu2 Cl2 . 2.2847(14) ?
Cu2 Cl3 1_455 2.6020(14) ?
Cu2 Cl4 . 3.6136(15) ?
Cl3 Cu2 1_655 2.6020(14) ?
O1 C1 . 1.269(5) ?
O2 C1 . 1.244(5) ?
C1 C2 . 1.523(7) ?
C2 N1 . 1.504(6) ?
C2 C3 . 1.529(6) ?
C2 H2 . 1.0000 ?
C3 C4 . 1.522(6) ?
C3 H3A . 0.9900 ?
C3 H3B . 0.9900 ?
C4 C5 . 1.516(7) ?
C4 H4A . 0.9900 ?
C4 H4B . 0.9900 ?
C5 N1 . 1.509(6) ?
C5 H5A . 0.9900 ?
C5 H5B . 0.9900 ?
N1 H1A . 0.92(2) ?
N1 H1B . 0.93(2) ?
O3 C6 . 1.254(6) ?
O4 C6 . 1.258(6) ?
O4 Cu1 1_455 1.953(3) ?
C6 C7 . 1.516(6) ?
C7 N2 . 1.504(6) ?
C7 C8 . 1.547(7) ?
C7 H7 . 1.0000 ?
C8 C9 . 1.528(7) ?
C8 H8A . 0.9900 ?
C8 H8B . 0.9900 ?
C9 C10 . 1.504(7) ?
C9 H9A . 0.9900 ?
C9 H9B . 0.9900 ?
C10 N2 . 1.496(6) ?
C10 H10A . 0.9900 ?
C10 H10B . 0.9900 ?
N2 H2A . 0.89(2) ?
N2 H2B . 0.90(2) ?
